data_7117919
loop_
_publ_author_name
'Eser S. Akturk'
'Glenn P. A. Yap'
'Klaus H. Theopold'

_publ_section_title
;
 Mechanism-based design of labile precursors for chromium(I) chemistry
;
_journal_name_full Chem.Commun.
_journal_page_first 15402
_journal_paper_doi 10.1039/C5cc05993C
_journal_volume 51
_journal_year 2015
_chemical_formula_sum 'C62 H108 B2 Cr2 N14 O2'
_chemical_formula_weight 1207.24
_chemical_name_systematic
; 
 ? 
;
_space_group_crystal_system monoclinic
_space_group_IT_number 14
_space_group_name_Hall '-P 2yn'
_space_group_name_H-M_alt 'P 1 21/n 1'
_symmetry_space_group_name_Hall '-P 2yn'
_symmetry_space_group_name_H-M 'P 1 21/n 1'
_atom_sites_solution_hydrogens geom
_audit_creation_method SHELXL-2013
_audit_update_record
;
2015-04-07 deposited with the CCDC.
2015-08-27 downloaded from the CCDC.
;
_cell_angle_alpha 90
_cell_angle_beta 95.3210(10)
_cell_angle_gamma 90
_cell_formula_units_Z 2
_cell_length_a 9.4997(7)
_cell_length_b 26.8005(19)
_cell_length_c 14.0071(10)
_cell_measurement_reflns_used 6733
_cell_measurement_temperature 200(2)
_cell_measurement_theta_max 22.06
_cell_measurement_theta_min 2.28
_cell_volume 3550.8(4)
_computing_cell_refinement 'Bruker SAINT'
_computing_data_collection 'Bruker APEX2'
_computing_data_reduction 'Bruker SAINT'
_computing_molecular_graphics 'Bruker SHELXTL'
_computing_publication_material 'Bruker SHELXTL'
_computing_structure_refinement 'SHELXL-2013 (Sheldrick, 2013)'
_computing_structure_solution 'SHELXS-97 (Sheldrick, 2008)'
_diffrn_ambient_temperature 200(2)
_diffrn_detector_area_resol_mean 8.33
_diffrn_measured_fraction_theta_full 0.999
_diffrn_measured_fraction_theta_max 0.999
_diffrn_measurement_device_type 'Bruker AXS APEX diffractometer'
_diffrn_measurement_method '\f and \w scans'
_diffrn_radiation_type MoK\a
_diffrn_radiation_wavelength 0.71073
_diffrn_reflns_av_R_equivalents 0.0466
_diffrn_reflns_av_unetI/netI 0.0355
_diffrn_reflns_laue_measured_fraction_full 0.999
_diffrn_reflns_laue_measured_fraction_max 0.999
_diffrn_reflns_limit_h_max 12
_diffrn_reflns_limit_h_min -12
_diffrn_reflns_limit_k_max 34
_diffrn_reflns_limit_k_min -34
_diffrn_reflns_limit_l_max 18
_diffrn_reflns_limit_l_min -18
_diffrn_reflns_number 44470
_diffrn_reflns_point_group_measured_fraction_full 0.999
_diffrn_reflns_point_group_measured_fraction_max 0.999
_diffrn_reflns_theta_full 25.242
_diffrn_reflns_theta_max 27.470
_diffrn_reflns_theta_min 2.108
_exptl_absorpt_coefficient_mu 0.354
_exptl_absorpt_correction_T_max 0.7456
_exptl_absorpt_correction_T_min 0.6881
_exptl_absorpt_correction_type multi-scan
_exptl_absorpt_process_details 'APEX2 (Bruker, 2007)'
_exptl_crystal_colour blue
_exptl_crystal_density_diffrn 1.129
_exptl_crystal_description block
_exptl_crystal_F_000 1304
_exptl_crystal_size_max 0.255
_exptl_crystal_size_mid 0.180
_exptl_crystal_size_min 0.140
_refine_diff_density_max 0.679
_refine_diff_density_min -0.492
_refine_diff_density_rms 0.061
_refine_ls_extinction_coef .
_refine_ls_extinction_method none
_refine_ls_goodness_of_fit_ref 1.041
_refine_ls_hydrogen_treatment constr
_refine_ls_matrix_type full
_refine_ls_number_parameters 418
_refine_ls_number_reflns 8127
_refine_ls_number_restraints 1229
_refine_ls_restrained_S_all 0.998
_refine_ls_R_factor_all 0.0862
_refine_ls_R_factor_gt 0.0637
_refine_ls_shift/su_max 0.001
_refine_ls_shift/su_mean 0.000
_refine_ls_structure_factor_coef Fsqd
_refine_ls_weighting_details
; 
 w=1/[\s^2^(Fo^2^)+(0.0848P)^2^+2.7455P] 
 where P=(Fo^2^+2Fc^2^)/3 
;
_refine_ls_weighting_scheme calc
_refine_ls_wR_factor_gt 0.1675
_refine_ls_wR_factor_ref 0.1857
_reflns_Friedel_coverage 0.000
_reflns_friedel_fraction_full .
_reflns_friedel_fraction_max .
_reflns_number_gt 6084
_reflns_number_total 8127
_reflns_threshold_expression 'I > 2\s(I)'
_cod_data_source_file c5cc05993c2.cif
_cod_data_source_block kla0247
_cod_database_code 7117919
_shelx_space_group_comment
; 
The symmetry employed for this shelxl refinement is uniquely defined 
by the following loop, which should always be used as a source of 
symmetry information in preference to the above space-group names. 
They are only intended as comments. 
;
_shelx_estimated_absorpt_t_min 0.915
_shelx_estimated_absorpt_t_max 0.952
_shelxl_version_number 2013-2

loop_
_space_group_symop_operation_xyz
'x, y, z'
'-x+1/2, y+1/2, -z+1/2'
'-x, -y, -z'
'x-1/2, -y-1/2, z-1/2'

loop_
_atom_site_label
_atom_site_type_symbol
_atom_site_fract_x
_atom_site_fract_y
_atom_site_fract_z
_atom_site_U_iso_or_equiv
_atom_site_adp_type
_atom_site_occupancy
_atom_site_site_symmetry_order
_atom_site_calc_flag
_atom_site_refinement_flags_posn
_atom_site_refinement_flags_adp
_atom_site_refinement_flags_occupancy
_atom_site_disorder_assembly
_atom_site_disorder_group
Cr Cr 0.52240(5) 0.45033(2) 0.86141(3) 0.03907(15) Uani 1 1 d . U . . .
B1 B 0.5651(3) 0.39075(10) 0.6710(2) 0.0352(6) Uani 1 1 d . U . . .
H1 H 0.5790 0.3723 0.6105 0.042 Uiso 1 1 calc R U . A 1
N7 N 0.5048(2) 0.48660(8) 0.96551(15) 0.0399(5) Uani 1 1 d . U . . .
N1 N 0.6378(2) 0.38415(8) 0.84795(15) 0.0383(5) Uani 1 1 d D U . . .
N2 N 0.6402(2) 0.36301(7) 0.75875(14) 0.0356(5) Uani 1 1 d D U . . .
C1 C 0.7139(3) 0.35526(10) 0.91018(19) 0.0440(6) Uani 1 1 d D U . . .
C2 C 0.7665(3) 0.31478(11) 0.8622(2) 0.0503(7) Uani 1 1 d D U . . .
H2A H 0.8243 0.2886 0.8896 0.060 Uiso 1 1 calc R U . . .
C3 C 0.7179(3) 0.32040(9) 0.76715(19) 0.0408(6) Uani 1 1 d D U . . .
C4 C 0.7312(4) 0.36848(13) 1.0153(2) 0.0599(8) Uani 1 1 d D U . . .
H4A H 0.7189 0.4054 1.0211 0.072 Uiso 1 1 calc R U . . .
C5 C 0.8767(5) 0.35510(17) 1.0618(3) 0.0799(11) Uani 1 1 d D U . . .
H5A H 0.9489 0.3713 1.0269 0.120 Uiso 1 1 calc R U . . .
H5B H 0.8893 0.3188 1.0602 0.120 Uiso 1 1 calc R U . . .
H5C H 0.8859 0.3666 1.1286 0.120 Uiso 1 1 calc R U . . .
C6 C 0.6181(5) 0.3433(2) 1.0675(3) 0.1051(17) Uani 1 1 d D U . . .
H6A H 0.5246 0.3532 1.0382 0.158 Uiso 1 1 calc R U . . .
H6B H 0.6281 0.3534 1.1351 0.158 Uiso 1 1 calc R U . . .
H6C H 0.6283 0.3070 1.0632 0.158 Uiso 1 1 calc R U . . .
C7 C 0.7414(3) 0.28654(10) 0.6843(2) 0.0486(7) Uani 1 1 d D U . . .
H7A H 0.6918 0.3010 0.6244 0.058 Uiso 1 1 calc R U . . .
C8 C 0.6809(6) 0.23513(13) 0.7006(3) 0.0870(13) Uani 1 1 d D U . . .
H8A H 0.5806 0.2382 0.7108 0.130 Uiso 1 1 calc R U . . .
H8B H 0.7322 0.2199 0.7571 0.130 Uiso 1 1 calc R U . . .
H8C H 0.6908 0.2142 0.6443 0.130 Uiso 1 1 calc R U . . .
C9 C 0.8985(5) 0.2825(2) 0.6717(4) 0.1012(16) Uani 1 1 d D U . . .
H9A H 0.9371 0.3159 0.6625 0.152 Uiso 1 1 calc R U . . .
H9B H 0.9118 0.2618 0.6156 0.152 Uiso 1 1 calc R U . . .
H9C H 0.9477 0.2672 0.7290 0.152 Uiso 1 1 calc R U . . .
N3 N 0.3636(2) 0.42009(8) 0.76290(15) 0.0405(5) Uani 1 1 d . U . . .
N4 N 0.4052(2) 0.39511(8) 0.68450(15) 0.0380(5) Uani 1 1 d . U . . .
C10 C 0.2223(3) 0.42111(11) 0.7542(2) 0.0438(6) Uani 1 1 d . U . . .
C11 C 0.1717(3) 0.39660(11) 0.6709(2) 0.0473(7) Uani 1 1 d . U . . .
H11A H 0.0755 0.3918 0.6477 0.057 Uiso 1 1 calc R U . . .
C12 C 0.2893(3) 0.38051(10) 0.62812(19) 0.0410(6) Uani 1 1 d . U . . .
C13 C 0.1427(3) 0.44685(13) 0.8287(2) 0.0560(8) Uani 1 1 d . U . . .
H13A H 0.1844 0.4358 0.8935 0.067 Uiso 1 1 calc R U . . .
C14 C -0.0129(4) 0.43274(17) 0.8188(4) 0.0846(13) Uani 1 1 d . U . . .
H14A H -0.0220 0.3963 0.8190 0.127 Uiso 1 1 calc R U . . .
H14B H -0.0581 0.4461 0.7584 0.127 Uiso 1 1 calc R U . . .
H14C H -0.0589 0.4467 0.8726 0.127 Uiso 1 1 calc R U . . .
C15 C 0.1571(4) 0.50326(15) 0.8233(3) 0.0762(11) Uani 1 1 d . U . . .
H15A H 0.2575 0.5122 0.8260 0.114 Uiso 1 1 calc R U . . .
H15B H 0.1149 0.5186 0.8773 0.114 Uiso 1 1 calc R U . . .
H15C H 0.1084 0.5153 0.7629 0.114 Uiso 1 1 calc R U . . .
C16 C 0.2977(3) 0.34994(11) 0.5388(2) 0.0506(7) Uani 1 1 d . U . . .
H16A H 0.3719 0.3648 0.5013 0.061 Uiso 1 1 calc R U . . .
C17 C 0.1570(4) 0.35033(15) 0.4758(2) 0.0677(10) Uani 1 1 d . U . . .
H17A H 0.1290 0.3849 0.4610 0.101 Uiso 1 1 calc R U . . .
H17B H 0.0841 0.3341 0.5100 0.101 Uiso 1 1 calc R U . . .
H17C H 0.1678 0.3323 0.4161 0.101 Uiso 1 1 calc R U . . .
C18 C 0.3406(5) 0.29639(12) 0.5649(3) 0.0766(11) Uani 1 1 d . U . . .
H18A H 0.4290 0.2966 0.6069 0.115 Uiso 1 1 calc R U . . .
H18B H 0.3541 0.2777 0.5064 0.115 Uiso 1 1 calc R U . . .
H18C H 0.2661 0.2805 0.5983 0.115 Uiso 1 1 calc R U . . .
N5 N 0.621(3) 0.4761(8) 0.7453(14) 0.0402(10) Uani 0.368(3) 1 d D U P B 1
N6 N 0.642(3) 0.4442(7) 0.6714(13) 0.0331(17) Uani 0.368(3) 1 d D U P B 1
C19 C 0.681(2) 0.5194(6) 0.7266(11) 0.0516(18) Uani 0.368(3) 1 d D U P B 1
C20 C 0.7445(13) 0.5157(4) 0.6422(8) 0.0506(15) Uani 0.368(3) 1 d D U P B 1
H20A H 0.7977 0.5408 0.6139 0.061 Uiso 0.368(3) 1 calc R U P B 1
C21 C 0.7155(11) 0.4684(4) 0.6072(7) 0.0376(12) Uani 0.368(3) 1 d D U P B 1
C22 C 0.670(2) 0.5621(6) 0.7954(12) 0.0707(15) Uani 0.368(3) 1 d D U P B 1
H22A H 0.5783 0.5564 0.8234 0.085 Uiso 0.368(3) 1 calc R U P B 1
C23 C 0.7787(19) 0.5588(6) 0.8789(13) 0.117(3) Uani 0.368(3) 1 d D U P B 1
H23A H 0.7628 0.5286 0.9158 0.176 Uiso 0.368(3) 1 calc R U P B 1
H23B H 0.7718 0.5882 0.9198 0.176 Uiso 0.368(3) 1 calc R U P B 1
H23C H 0.8730 0.5575 0.8559 0.176 Uiso 0.368(3) 1 calc R U P B 1
C24 C 0.6536(17) 0.6118(5) 0.7483(13) 0.083(2) Uani 0.368(3) 1 d D U P B 1
H24A H 0.6364 0.6372 0.7964 0.125 Uiso 0.368(3) 1 calc R U P B 1
H24B H 0.5735 0.6110 0.6990 0.125 Uiso 0.368(3) 1 calc R U P B 1
H24C H 0.7401 0.6202 0.7187 0.125 Uiso 0.368(3) 1 calc R U P B 1
C25 C 0.7516(8) 0.4452(4) 0.5150(6) 0.0391(10) Uani 0.368(3) 1 d D U P B 1
H25A H 0.7670 0.4087 0.5264 0.047 Uiso 0.368(3) 1 calc R U P B 1
C26 C 0.8869(9) 0.4671(4) 0.4839(6) 0.0579(11) Uani 0.368(3) 1 d D U P B 1
H26A H 0.9619 0.4646 0.5366 0.087 Uiso 0.368(3) 1 calc R U P B 1
H26B H 0.8716 0.5023 0.4667 0.087 Uiso 0.368(3) 1 calc R U P B 1
H26C H 0.9148 0.4487 0.4282 0.087 Uiso 0.368(3) 1 calc R U P B 1
C27 C 0.6315(9) 0.4513(4) 0.4367(7) 0.0560(10) Uani 0.368(3) 1 d D U P B 1
H27A H 0.5438 0.4386 0.4593 0.084 Uiso 0.368(3) 1 calc R U P B 1
H27B H 0.6531 0.4326 0.3797 0.084 Uiso 0.368(3) 1 calc R U P B 1
H27C H 0.6200 0.4868 0.4204 0.084 Uiso 0.368(3) 1 calc R U P B 1
N5' N 0.6116(17) 0.4766(4) 0.7383(8) 0.0402(10) Uani 0.632(3) 1 d D U P B 2
N6' N 0.6196(15) 0.4441(4) 0.6628(7) 0.0331(17) Uani 0.632(3) 1 d D U P B 2
C19' C 0.6578(13) 0.5206(4) 0.7112(6) 0.0516(18) Uani 0.632(3) 1 d D U P B 2
C20' C 0.6956(7) 0.5169(2) 0.6174(5) 0.0506(15) Uani 0.632(3) 1 d D U P B 2
H20B H 0.7313 0.5429 0.5804 0.061 Uiso 0.632(3) 1 calc R U P B 2
C21' C 0.6711(5) 0.4680(2) 0.5888(4) 0.0376(12) Uani 0.632(3) 1 d D U P B 2
C22' C 0.6569(13) 0.5651(4) 0.7783(7) 0.0707(15) Uani 0.632(3) 1 d D U P B 2
H22B H 0.6049 0.5562 0.8348 0.085 Uiso 0.632(3) 1 calc R U P B 2
C23' C 0.8076(10) 0.5801(3) 0.8123(8) 0.117(3) Uani 0.632(3) 1 d D U P B 2
H23D H 0.8559 0.5520 0.8461 0.176 Uiso 0.632(3) 1 calc R U P B 2
H23E H 0.8060 0.6087 0.8559 0.176 Uiso 0.632(3) 1 calc R U P B 2
H23F H 0.8580 0.5893 0.7570 0.176 Uiso 0.632(3) 1 calc R U P B 2
C24' C 0.5853(9) 0.6096(3) 0.7263(7) 0.083(2) Uani 0.632(3) 1 d D U P B 2
H24D H 0.4876 0.6009 0.7039 0.125 Uiso 0.632(3) 1 calc R U P B 2
H24E H 0.6368 0.6185 0.6712 0.125 Uiso 0.632(3) 1 calc R U P B 2
H24F H 0.5856 0.6380 0.7702 0.125 Uiso 0.632(3) 1 calc R U P B 2
C25' C 0.6916(5) 0.44330(18) 0.4944(3) 0.0391(10) Uani 0.632(3) 1 d D U P B 2
H25B H 0.6083 0.4212 0.4772 0.047 Uiso 0.632(3) 1 calc R U P B 2
C26' C 0.6983(6) 0.4814(2) 0.4151(4) 0.0579(11) Uani 0.632(3) 1 d D U P B 2
H26D H 0.6141 0.5027 0.4122 0.087 Uiso 0.632(3) 1 calc R U P B 2
H26E H 0.7019 0.4642 0.3537 0.087 Uiso 0.632(3) 1 calc R U P B 2
H26F H 0.7831 0.5020 0.4281 0.087 Uiso 0.632(3) 1 calc R U P B 2
C27' C 0.8234(5) 0.4109(2) 0.5041(4) 0.0560(10) Uani 0.632(3) 1 d D U P B 2
H27D H 0.8176 0.3873 0.5571 0.084 Uiso 0.632(3) 1 calc R U P B 2
H27E H 0.9071 0.4320 0.5172 0.084 Uiso 0.632(3) 1 calc R U P B 2
H27F H 0.8305 0.3924 0.4444 0.084 Uiso 0.632(3) 1 calc R U P B 2
O1 O 0.1273(12) 0.2661(5) 0.9108(11) 0.147(2) Uani 0.410(9) 1 d G U P C 1
C28 C 0.1651(12) 0.2162(4) 0.8841(11) 0.111(2) Uani 0.410(9) 1 d G U P C 1
H28A H 0.0918 0.2021 0.8368 0.133 Uiso 0.410(9) 1 calc R U P C 1
H28B H 0.1747 0.1942 0.9411 0.133 Uiso 0.410(9) 1 calc R U P C 1
C29 C 0.3068(12) 0.2205(4) 0.8402(8) 0.1009(19) Uani 0.410(9) 1 d G U P C 1
H29A H 0.2928 0.2277 0.7706 0.121 Uiso 0.410(9) 1 calc R U P C 1
H29B H 0.3639 0.1897 0.8507 0.121 Uiso 0.410(9) 1 calc R U P C 1
C30 C 0.3756(11) 0.2649(6) 0.8965(13) 0.159(3) Uani 0.410(9) 1 d G U P C 1
H30A H 0.4201 0.2543 0.9600 0.191 Uiso 0.410(9) 1 calc R U P C 1
H30B H 0.4471 0.2815 0.8604 0.191 Uiso 0.410(9) 1 calc R U P C 1
C31 C 0.2474(17) 0.2987(4) 0.9061(12) 0.150(3) Uani 0.410(9) 1 d G U P C 1
H31A H 0.2621 0.3192 0.9651 0.180 Uiso 0.410(9) 1 calc R U P C 1
H31B H 0.2323 0.3213 0.8502 0.180 Uiso 0.410(9) 1 calc R U P C 1
O1' O 0.1420(9) 0.2566(3) 0.9397(7) 0.147(2) Uani 0.590(9) 1 d G U P C 2
C28' C 0.1947(8) 0.3024(2) 0.9022(6) 0.111(2) Uani 0.590(9) 1 d G U P C 2
H28C H 0.2191 0.3265 0.9547 0.133 Uiso 0.590(9) 1 calc R U P C 2
H28D H 0.1226 0.3177 0.8557 0.133 Uiso 0.590(9) 1 calc R U P C 2
C29' C 0.3268(8) 0.2884(3) 0.8528(6) 0.1009(19) Uani 0.590(9) 1 d G U P C 2
H29C H 0.4127 0.2886 0.8986 0.121 Uiso 0.590(9) 1 calc R U P C 2
H29D H 0.3409 0.3113 0.7989 0.121 Uiso 0.590(9) 1 calc R U P C 2
C30' C 0.2895(11) 0.2354(3) 0.8170(7) 0.159(3) Uani 0.590(9) 1 d G U P C 2
H30C H 0.2273 0.2360 0.7563 0.191 Uiso 0.590(9) 1 calc R U P C 2
H30D H 0.3755 0.2157 0.8078 0.191 Uiso 0.590(9) 1 calc R U P C 2
C31' C 0.2119(11) 0.2147(2) 0.8999(8) 0.150(3) Uani 0.590(9) 1 d G U P C 2
H31C H 0.1420 0.1892 0.8761 0.180 Uiso 0.590(9) 1 calc R U P C 2
H31D H 0.2799 0.1993 0.9491 0.180 Uiso 0.590(9) 1 calc R U P C 2

loop_
_atom_site_aniso_label
_atom_site_aniso_U_11
_atom_site_aniso_U_22
_atom_site_aniso_U_33
_atom_site_aniso_U_23
_atom_site_aniso_U_13
_atom_site_aniso_U_12
Cr 0.0456(3) 0.0403(2) 0.0308(2) -0.01187(17) 0.00106(17) 0.00630(18)
B1 0.0454(15) 0.0304(13) 0.0303(13) -0.0046(10) 0.0066(11) 0.0033(11)
N7 0.0446(12) 0.0415(12) 0.0329(11) -0.0085(8) 0.0001(9) 0.0069(9)
N1 0.0468(12) 0.0373(11) 0.0309(10) -0.0038(8) 0.0043(9) 0.0051(9)
N2 0.0446(12) 0.0319(10) 0.0309(10) -0.0032(8) 0.0063(9) 0.0036(8)
C1 0.0546(16) 0.0417(14) 0.0355(13) 0.0019(10) 0.0033(11) 0.0044(12)
C2 0.0686(19) 0.0379(14) 0.0440(15) 0.0060(11) 0.0028(13) 0.0149(13)
C3 0.0527(16) 0.0301(12) 0.0406(13) 0.0031(10) 0.0107(11) 0.0056(11)
C4 0.086(2) 0.0544(18) 0.0374(15) -0.0009(13) -0.0031(15) 0.0193(16)
C5 0.090(3) 0.091(3) 0.054(2) -0.0037(19) -0.0166(19) 0.005(2)
C6 0.096(3) 0.179(5) 0.042(2) 0.003(3) 0.016(2) 0.007(3)
C7 0.0696(19) 0.0332(13) 0.0447(15) -0.0015(11) 0.0145(14) 0.0118(12)
C8 0.145(4) 0.0423(18) 0.078(3) -0.0138(17) 0.034(3) -0.009(2)
C9 0.088(3) 0.117(4) 0.106(4) -0.044(3) 0.045(3) 0.006(3)
N3 0.0428(12) 0.0440(12) 0.0349(11) -0.0122(9) 0.0047(9) 0.0031(9)
N4 0.0432(12) 0.0384(11) 0.0323(10) -0.0091(8) 0.0032(9) 0.0009(9)
C10 0.0407(14) 0.0475(15) 0.0432(14) -0.0038(11) 0.0047(11) 0.0019(11)
C11 0.0422(15) 0.0518(16) 0.0473(15) -0.0053(12) 0.0004(12) -0.0052(12)
C12 0.0485(15) 0.0378(13) 0.0357(13) -0.0041(10) -0.0005(11) -0.0054(11)
C13 0.0454(16) 0.069(2) 0.0541(18) -0.0120(15) 0.0103(13) 0.0069(14)
C14 0.053(2) 0.090(3) 0.115(4) -0.024(3) 0.032(2) -0.0031(19)
C15 0.064(2) 0.071(2) 0.095(3) -0.029(2) 0.019(2) 0.0075(18)
C16 0.0602(18) 0.0515(16) 0.0400(14) -0.0126(12) 0.0044(13) -0.0129(13)
C17 0.071(2) 0.086(3) 0.0453(17) -0.0160(17) -0.0012(16) -0.0221(19)
C18 0.109(3) 0.0450(18) 0.074(2) -0.0207(16) 0.002(2) -0.0044(18)
N5 0.049(2) 0.0319(11) 0.0387(18) -0.0064(11) 0.0005(17) 0.0016(12)
N6 0.037(4) 0.0297(10) 0.032(2) -0.0016(11) 0.001(3) 0.0047(17)
C19 0.067(4) 0.0349(14) 0.052(3) -0.0020(18) 0.001(3) -0.0028(19)
C20 0.059(4) 0.0370(15) 0.055(3) 0.0053(19) 0.005(3) -0.006(2)
C21 0.037(3) 0.0357(13) 0.039(2) 0.0051(15) 0.000(2) 0.002(2)
C22 0.097(3) 0.0424(19) 0.072(4) -0.014(2) 0.004(3) -0.0109(19)
C23 0.117(5) 0.081(5) 0.144(7) -0.053(4) -0.041(5) 0.024(4)
C24 0.098(7) 0.054(2) 0.098(5) -0.023(3) 0.007(5) 0.007(4)
C25 0.038(3) 0.0440(17) 0.036(2) 0.0034(15) 0.0028(19) 0.000(2)
C26 0.057(2) 0.066(3) 0.051(2) 0.014(2) 0.0083(19) 0.001(2)
C27 0.055(2) 0.064(3) 0.050(2) -0.0043(19) 0.0063(18) 0.010(2)
N5' 0.049(2) 0.0319(11) 0.0387(18) -0.0064(11) 0.0005(17) 0.0016(12)
N6' 0.037(4) 0.0297(10) 0.032(2) -0.0016(11) 0.001(3) 0.0047(17)
C19' 0.067(4) 0.0349(14) 0.052(3) -0.0020(18) 0.001(3) -0.0028(19)
C20' 0.059(4) 0.0370(15) 0.055(3) 0.0053(19) 0.005(3) -0.006(2)
C21' 0.037(3) 0.0357(13) 0.039(2) 0.0051(15) 0.000(2) 0.002(2)
C22' 0.097(3) 0.0424(19) 0.072(4) -0.014(2) 0.004(3) -0.0109(19)
C23' 0.117(5) 0.081(5) 0.144(7) -0.053(4) -0.041(5) 0.024(4)
C24' 0.098(7) 0.054(2) 0.098(5) -0.023(3) 0.007(5) 0.007(4)
C25' 0.038(3) 0.0440(17) 0.036(2) 0.0034(15) 0.0028(19) 0.000(2)
C26' 0.057(2) 0.066(3) 0.051(2) 0.014(2) 0.0083(19) 0.001(2)
C27' 0.055(2) 0.064(3) 0.050(2) -0.0043(19) 0.0063(18) 0.010(2)
O1 0.168(4) 0.121(4) 0.157(6) 0.058(4) 0.050(4) 0.019(3)
C28 0.116(5) 0.107(4) 0.112(5) 0.036(3) 0.022(4) 0.013(3)
C29 0.109(4) 0.108(4) 0.087(4) 0.039(3) 0.023(3) 0.010(3)
C30 0.169(6) 0.143(6) 0.169(7) 0.013(5) 0.036(5) 0.001(4)
C31 0.162(6) 0.128(5) 0.162(7) 0.029(4) 0.029(6) 0.008(4)
O1' 0.168(4) 0.121(4) 0.157(6) 0.058(4) 0.050(4) 0.019(3)
C28' 0.116(5) 0.107(4) 0.112(5) 0.036(3) 0.022(4) 0.013(3)
C29' 0.109(4) 0.108(4) 0.087(4) 0.039(3) 0.023(3) 0.010(3)
C30' 0.169(6) 0.143(6) 0.169(7) 0.013(5) 0.036(5) 0.001(4)
C31' 0.162(6) 0.128(5) 0.162(7) 0.029(4) 0.029(6) 0.008(4)

loop_
_atom_type_symbol
_atom_type_description
_atom_type_scat_dispersion_real
_atom_type_scat_dispersion_imag
_atom_type_scat_source
C C 0.0033 0.0016 'International Tables Vol C Tables 4.2.6.8 and 6.1.1.4'
H H 0.0000 0.0000 'International Tables Vol C Tables 4.2.6.8 and 6.1.1.4'
B B 0.0013 0.0007 'International Tables Vol C Tables 4.2.6.8 and 6.1.1.4'
N N 0.0061 0.0033 'International Tables Vol C Tables 4.2.6.8 and 6.1.1.4'
Cr Cr 0.3209 0.6236 'International Tables Vol C Tables 4.2.6.8 and 6.1.1.4'
O O 0.0106 0.0060 'International Tables Vol C Tables 4.2.6.8 and 6.1.1.4'

loop_
_geom_angle_atom_site_label_1
_geom_angle_atom_site_label_2
_geom_angle_atom_site_label_3
_geom_angle
_geom_angle_site_symmetry_1
_geom_angle_site_symmetry_3
N7 Cr N5 123.2(5) . .
N7 Cr N1 128.75(9) . .
N5 Cr N1 86.2(7) . .
N7 Cr N3 129.22(10) . .
N5 Cr N3 87.8(7) . .
N1 Cr N3 87.96(9) . .
N7 Cr N5' 124.3(3) . .
N1 Cr N5' 87.5(4) . .
N3 Cr N5' 84.9(4) . .
N6' B1 N2 111.9(6) . .
N6' B1 N4 106.3(6) . .
N2 B1 N4 108.8(2) . .
N2 B1 N6 104.5(10) . .
N4 B1 N6 112.4(10) . .
N7 N7 Cr 176.9(3) 3_667 .
C1 N1 N2 107.6(2) . .
C1 N1 Cr 133.57(18) . .
N2 N1 Cr 118.82(15) . .
C3 N2 N1 108.8(2) . .
C3 N2 B1 132.6(2) . .
N1 N2 B1 118.52(19) . .
N1 C1 C2 109.6(2) . .
N1 C1 C4 120.5(2) . .
C2 C1 C4 130.0(3) . .
C3 C2 C1 106.2(2) . .
N2 C3 C2 107.8(2) . .
N2 C3 C7 123.9(2) . .
C2 C3 C7 128.3(2) . .
C1 C4 C6 110.4(3) . .
C1 C4 C5 112.1(3) . .
C6 C4 C5 110.3(3) . .
C3 C7 C8 110.2(3) . .
C3 C7 C9 110.4(3) . .
C8 C7 C9 110.0(3) . .
C10 N3 N4 107.3(2) . .
C10 N3 Cr 134.68(18) . .
N4 N3 Cr 117.92(16) . .
C12 N4 N3 109.2(2) . .
C12 N4 B1 131.3(2) . .
N3 N4 B1 119.4(2) . .
N3 C10 C11 109.5(2) . .
N3 C10 C13 120.6(3) . .
C11 C10 C13 129.9(3) . .
C12 C11 C10 106.3(3) . .
N4 C12 C11 107.6(2) . .
N4 C12 C16 122.7(3) . .
C11 C12 C16 129.6(3) . .
C10 C13 C14 111.6(3) . .
C10 C13 C15 111.4(3) . .
C14 C13 C15 109.5(3) . .
C12 C16 C18 110.3(3) . .
C12 C16 C17 111.4(3) . .
C18 C16 C17 110.1(3) . .
C19 N5 N6 107.5(12) . .
C19 N5 Cr 132.8(12) . .
N6 N5 Cr 119.6(11) . .
C21 N6 N5 108.9(11) . .
C21 N6 B1 133.4(12) . .
N5 N6 B1 117.4(11) . .
N5 C19 C20 109.6(10) . .
N5 C19 C22 118.7(14) . .
C20 C19 C22 131.7(14) . .
C19 C20 C21 106.4(9) . .
N6 C21 C20 107.6(9) . .
N6 C21 C25 123.2(10) . .
C20 C21 C25 129.2(9) . .
C23 C22 C24 115.9(14) . .
C23 C22 C19 112.0(13) . .
C24 C22 C19 114.0(13) . .
C21 C25 C26 110.9(7) . .
C21 C25 C27 111.2(7) . .
C26 C25 C27 110.6(7) . .
C19' N5' N6' 107.5(7) . .
C19' N5' Cr 134.3(7) . .
N6' N5' Cr 118.1(6) . .
C21' N6' N5' 109.8(7) . .
C21' N6' B1 130.7(7) . .
N5' N6' B1 119.4(7) . .
N5' C19' C20' 109.0(6) . .
N5' C19' C22' 120.0(8) . .
C20' C19' C22' 131.0(8) . .
C21' C20' C19' 106.9(5) . .
N6' C21' C20' 106.9(5) . .
N6' C21' C25' 123.4(6) . .
C20' C21' C25' 129.7(5) . .
C19' C22' C23' 110.0(8) . .
C19' C22' C24' 110.3(7) . .
C23' C22' C24' 108.0(8) . .
C21' C25' C26' 111.4(4) . .
C21' C25' C27' 110.2(4) . .
C26' C25' C27' 111.2(4) . .
C31 O1 C28 109.5 . .
O1 C28 C29 106.4 . .
C28 C29 C30 101.5 . .
C31 C30 C29 101.5 . .
O1 C31 C30 106.4 . .
C31' O1' C28' 109.5 . .
O1' C28' C29' 106.4 . .
C28' C29' C30' 101.5 . .
C31' C30' C29' 101.5 . .
O1' C31' C30' 106.4 . .

loop_
_geom_bond_atom_site_label_1
_geom_bond_atom_site_label_2
_geom_bond_distance
_geom_bond_site_symmetry_2
Cr N7 1.773(2) .
Cr N5 2.068(17) .
Cr N1 2.103(2) .
Cr N3 2.110(2) .
Cr N5' 2.112(10) .
B1 N6' 1.528(9) .
B1 N2 1.552(3) .
B1 N4 1.553(4) .
B1 N6 1.606(16) .
N7 N7 1.214(4) 3_667
N1 C1 1.329(3) .
N1 N2 1.374(3) .
N2 C3 1.359(3) .
C1 C2 1.393(4) .
C1 C4 1.509(4) .
C2 C3 1.377(4) .
C3 C7 1.506(4) .
C4 C6 1.513(6) .
C4 C5 1.515(5) .
C7 C8 1.518(4) .
C7 C9 1.523(5) .
N3 C10 1.336(4) .
N3 N4 1.375(3) .
N4 C12 1.352(3) .
C10 C11 1.385(4) .
C10 C13 1.512(4) .
C11 C12 1.384(4) .
C12 C16 1.503(4) .
C13 C14 1.519(5) .
C13 C15 1.521(5) .
C16 C18 1.527(5) .
C16 C17 1.532(5) .
N5 C19 1.332(12) .
N5 N6 1.372(12) .
N6 C21 1.354(11) .
C19 C20 1.379(12) .
C19 C22 1.505(12) .
C20 C21 1.379(10) .
C21 C25 1.500(10) .
C22 C23 1.488(13) .
C22 C24 1.489(14) .
C25 C26 1.513(10) .
C25 C27 1.517(10) .
N5' C19' 1.327(8) .
N5' N6' 1.377(7) .
N6' C21' 1.350(7) .
C19' C20' 1.397(8) .
C19' C22' 1.518(8) .
C20' C21' 1.382(7) .
C21' C25' 1.508(6) .
C22' C23' 1.521(11) .
C22' C24' 1.524(9) .
C25' C26' 1.515(6) .
C25' C27' 1.520(6) .
O1 C31 1.4431 .
O1 C28 1.4432 .
C28 C29 1.5350 .
C29 C30 1.5388 .
C30 C31 1.5348 .
O1' C31' 1.4431 .
O1' C28' 1.4435 .
C28' C29' 1.5350 .
C29' C30' 1.5385 .
C30' C31' 1.5349 .

loop_
_geom_torsion_atom_site_label_1
_geom_torsion_atom_site_label_2
_geom_torsion_atom_site_label_3
_geom_torsion_atom_site_label_4
_geom_torsion
_geom_torsion_site_symmetry_1
_geom_torsion_site_symmetry_2
_geom_torsion_site_symmetry_3
_geom_torsion_site_symmetry_4
C1 N1 N2 C3 0.5(3) . . . .
Cr N1 N2 C3 -178.78(17) . . . .
C1 N1 N2 B1 -177.0(2) . . . .
Cr N1 N2 B1 3.7(3) . . . .
N6' B1 N2 C3 -121.3(5) . . . .
N4 B1 N2 C3 121.5(3) . . . .
N6 B1 N2 C3 -118.2(8) . . . .
N6' B1 N2 N1 55.5(5) . . . .
N4 B1 N2 N1 -61.7(3) . . . .
N6 B1 N2 N1 58.5(8) . . . .
N2 N1 C1 C2 -0.2(3) . . . .
Cr N1 C1 C2 179.0(2) . . . .
N2 N1 C1 C4 -179.7(3) . . . .
Cr N1 C1 C4 -0.6(4) . . . .
N1 C1 C2 C3 -0.2(4) . . . .
C4 C1 C2 C3 179.3(3) . . . .
N1 N2 C3 C2 -0.7(3) . . . .
B1 N2 C3 C2 176.3(3) . . . .
N1 N2 C3 C7 178.7(2) . . . .
B1 N2 C3 C7 -4.3(5) . . . .
C1 C2 C3 N2 0.5(3) . . . .
C1 C2 C3 C7 -178.8(3) . . . .
N1 C1 C4 C6 92.3(4) . . . .
C2 C1 C4 C6 -87.2(5) . . . .
N1 C1 C4 C5 -144.3(3) . . . .
C2 C1 C4 C5 36.3(5) . . . .
N2 C3 C7 C8 -118.6(3) . . . .
C2 C3 C7 C8 60.6(5) . . . .
N2 C3 C7 C9 119.7(4) . . . .
C2 C3 C7 C9 -61.1(4) . . . .
C10 N3 N4 C12 -0.5(3) . . . .
Cr N3 N4 C12 -177.36(17) . . . .
C10 N3 N4 B1 176.2(2) . . . .
Cr N3 N4 B1 -0.7(3) . . . .
N6' B1 N4 C12 115.0(5) . . . .
N2 B1 N4 C12 -124.3(3) . . . .
N6 B1 N4 C12 120.5(8) . . . .
N6' B1 N4 N3 -60.7(5) . . . .
N2 B1 N4 N3 60.0(3) . . . .
N6 B1 N4 N3 -55.2(8) . . . .
N4 N3 C10 C11 0.5(3) . . . .
Cr N3 C10 C11 176.6(2) . . . .
N4 N3 C10 C13 -179.0(3) . . . .
Cr N3 C10 C13 -2.9(4) . . . .
N3 C10 C11 C12 -0.3(3) . . . .
C13 C10 C11 C12 179.2(3) . . . .
N3 N4 C12 C11 0.3(3) . . . .
B1 N4 C12 C11 -175.8(3) . . . .
N3 N4 C12 C16 -176.8(2) . . . .
B1 N4 C12 C16 7.1(4) . . . .
C10 C11 C12 N4 0.0(3) . . . .
C10 C11 C12 C16 176.9(3) . . . .
N3 C10 C13 C14 -165.8(3) . . . .
C11 C10 C13 C14 14.8(5) . . . .
N3 C10 C13 C15 71.4(4) . . . .
C11 C10 C13 C15 -108.0(4) . . . .
N4 C12 C16 C18 72.3(4) . . . .
C11 C12 C16 C18 -104.1(4) . . . .
N4 C12 C16 C17 -165.1(3) . . . .
C11 C12 C16 C17 18.4(4) . . . .
C19 N5 N6 C21 0.0(13) . . . .
Cr N5 N6 C21 -176(2) . . . .
C19 N5 N6 B1 -174(3) . . . .
Cr N5 N6 B1 10.1(9) . . . .
N6' B1 N6 C21 -80(6) . . . .
N2 B1 N6 C21 120(3) . . . .
N4 B1 N6 C21 -122(3) . . . .
N6' B1 N6 N5 91(7) . . . .
N2 B1 N6 N5 -67.7(9) . . . .
N4 B1 N6 N5 50.1(10) . . . .
N6 N5 C19 C20 -1.5(19) . . . .
Cr N5 C19 C20 174(2) . . . .
N6 N5 C19 C22 178.2(12) . . . .
Cr N5 C19 C22 -6(4) . . . .
N5 C19 C20 C21 2(2) . . . .
C22 C19 C20 C21 -177.2(18) . . . .
N5 N6 C21 C20 1.6(13) . . . .
B1 N6 C21 C20 174(2) . . . .
N5 N6 C21 C25 -177.2(9) . . . .
B1 N6 C21 C25 -5(4) . . . .
C19 C20 C21 N6 -2.4(18) . . . .
C19 C20 C21 C25 176.3(13) . . . .
N5 C19 C22 C23 83(3) . . . .
C20 C19 C22 C23 -98(3) . . . .
N5 C19 C22 C24 -143(2) . . . .
C20 C19 C22 C24 36(3) . . . .
N6 C21 C25 C26 -151.4(17) . . . .
C20 C21 C25 C26 30.1(14) . . . .
N6 C21 C25 C27 85.1(18) . . . .
C20 C21 C25 C27 -93.3(12) . . . .
C19' N5' N6' C21' 0.1(7) . . . .
Cr N5' N6' C21' 176.3(12) . . . .
C19' N5' N6' B1 -176.6(15) . . . .
Cr N5' N6' B1 -0.4(6) . . . .
N2 B1 N6' C21' 126.7(13) . . . .
N4 B1 N6' C21' -114.6(13) . . . .
N6 B1 N6' C21' 105(7) . . . .
N2 B1 N6' N5' -57.5(6) . . . .
N4 B1 N6' N5' 61.2(6) . . . .
N6 B1 N6' N5' -79(6) . . . .
N6' N5' C19' C20' 0.2(10) . . . .
Cr N5' C19' C20' -175.1(12) . . . .
N6' N5' C19' C22' 177.8(7) . . . .
Cr N5' C19' C22' 2(2) . . . .
N5' C19' C20' C21' -0.5(12) . . . .
C22' C19' C20' C21' -177.7(10) . . . .
N5' N6' C21' C20' -0.4(7) . . . .
B1 N6' C21' C20' 175.8(12) . . . .
N5' N6' C21' C25' -179.2(5) . . . .
B1 N6' C21' C25' -3.1(18) . . . .
C19' C20' C21' N6' 0.5(9) . . . .
C19' C20' C21' C25' 179.3(7) . . . .
N5' C19' C22' C23' 111.7(13) . . . .
C20' C19' C22' C23' -71.4(13) . . . .
N5' C19' C22' C24' -129.3(13) . . . .
C20' C19' C22' C24' 47.6(15) . . . .
N6' C21' C25' C26' 159.2(9) . . . .
C20' C21' C25' C26' -19.4(7) . . . .
N6' C21' C25' C27' -77.0(9) . . . .
C20' C21' C25' C27' 104.4(6) . . . .
C31 O1 C28 C29 -12.4 . . . .
O1 C28 C29 C30 31.5 . . . .
C28 C29 C30 C31 -37.4 . . . .
C28 O1 C31 C30 -12.3 . . . .
C29 C30 C31 O1 31.5 . . . .
C31' O1' C28' C29' -12.4 . . . .
O1' C28' C29' C30' 31.5 . . . .
C28' C29' C30' C31' -37.4 . . . .
C28' O1' C31' C30' -12.3 . . . .
C29' C30' C31' O1' 31.5 . . . .
